data_4340563
loop_
_publ_author_name
'Langeslay, Ryan R.'
'Walensky, Justin R.'
'Ziller, Joseph W.'
'Evans, William J.'

_publ_section_title
;
 Reactivity of Organothorium Complexes with TEMPO.
;
_journal_issue 16
_journal_name_full 'Inorganic chemistry'
_journal_page_first 8455
_journal_page_last 8463
_journal_paper_doi 10.1021/ic501034b
_journal_volume 53
_journal_year 2014
_chemical_formula_sum 'C32 H53 N O Th'
_chemical_formula_weight 699.79
_chemical_name_systematic
; 
 ? 
;
_space_group_crystal_system monoclinic
_space_group_IT_number 14
_space_group_name_Hall '-P 2yn'
_space_group_name_H-M_alt 'P 1 21/n 1'
_symmetry_space_group_name_Hall '-P 2yn'
_symmetry_space_group_name_H-M 'P 1 21/n 1'
_atom_sites_solution_hydrogens mixed
_atom_sites_solution_primary direct
_atom_sites_solution_secondary difmap
_audit_creation_method SHELXL-2013
_cell_angle_alpha 90
_cell_angle_beta 112.4316(6)
_cell_angle_gamma 90
_cell_formula_units_Z 4
_cell_length_a 16.8295(10)
_cell_length_b 10.0546(6)
_cell_length_c 19.3499(11)
_cell_measurement_reflns_used 9906
_cell_measurement_temperature 143(2)
_cell_measurement_theta_max 28.37
_cell_measurement_theta_min 2.32
_cell_volume 3026.5(3)
_computing_cell_refinement 'Bruker SAINT 7.68a, 2009'
_computing_data_collection 'Bruker APEX2 2011.4-1, 2011'
_computing_data_reduction 'Bruker SAINT 7.68a, 2009'
_computing_molecular_graphics 'Bruker SHELXTL'
_computing_publication_material 'Bruker SHELXTL'
_computing_structure_refinement 'SHELXL-2013 (Sheldrick, 2013)'
_computing_structure_solution 'Bruker SHELXTL 2013/1'
_diffrn_ambient_temperature 143(2)
_diffrn_measured_fraction_theta_full 0.999
_diffrn_measured_fraction_theta_max 0.986
_diffrn_measurement_device_type 'Bruker SMART APEX II CCD'
_diffrn_measurement_method '\f and \w scans'
_diffrn_radiation_type MoK\a
_diffrn_radiation_wavelength 0.71073
_diffrn_reflns_av_R_equivalents 0.0203
_diffrn_reflns_av_unetI/netI 0.0153
_diffrn_reflns_Laue_measured_fraction_full 0.999
_diffrn_reflns_Laue_measured_fraction_max 0.986
_diffrn_reflns_limit_h_max 21
_diffrn_reflns_limit_h_min -21
_diffrn_reflns_limit_k_max 12
_diffrn_reflns_limit_k_min -12
_diffrn_reflns_limit_l_max 24
_diffrn_reflns_limit_l_min -25
_diffrn_reflns_number 33857
_diffrn_reflns_point_group_measured_fraction_full 0.999
_diffrn_reflns_point_group_measured_fraction_max 0.986
_diffrn_reflns_theta_full 25.242
_diffrn_reflns_theta_max 27.481
_diffrn_reflns_theta_min 1.368
_diffrn_source 'fine-focus sealed tube'
_exptl_absorpt_coefficient_mu 4.950
_exptl_absorpt_correction_T_max 0.4824
_exptl_absorpt_correction_T_min 0.2752
_exptl_absorpt_correction_type numerical
_exptl_absorpt_process_details 'Bruker SADABS 2008/1'
_exptl_crystal_colour colorless
_exptl_crystal_density_diffrn 1.536
_exptl_crystal_density_meas ?
_exptl_crystal_density_method not_measured
_exptl_crystal_description irregular
_exptl_crystal_F_000 1400
_exptl_crystal_size_max 0.362
_exptl_crystal_size_mid 0.309
_exptl_crystal_size_min 0.224
_refine_diff_density_max 1.460
_refine_diff_density_min -0.565
_refine_diff_density_rms 0.081
_refine_ls_extinction_method none
_refine_ls_goodness_of_fit_ref 1.045
_refine_ls_hydrogen_treatment mixed
_refine_ls_matrix_type full
_refine_ls_number_parameters 350
_refine_ls_number_reflns 6837
_refine_ls_number_restraints 0
_refine_ls_restrained_S_all 1.045
_refine_ls_R_factor_all 0.0199
_refine_ls_R_factor_gt 0.0175
_refine_ls_shift/su_max 0.005
_refine_ls_shift/su_mean 0.000
_refine_ls_structure_factor_coef Fsqd
_refine_ls_weighting_details 'w=1/[\s^2^(Fo^2^)+(0.0220P)^2^+2.7403P] where P=(Fo^2^+2Fc^2^)/3'
_refine_ls_weighting_scheme calc
_refine_ls_wR_factor_gt 0.0409
_refine_ls_wR_factor_ref 0.0417
_reflns_Friedel_coverage 0.000
_reflns_number_gt 6353
_reflns_number_total 6837
_reflns_threshold_expression 'I > 2\s(I)'
_cod_data_source_file ic501034b_si_002.cif
_cod_data_source_block rrl6
_cod_depositor_comments
;Adding full bibliography for 4340558--4340566.cif.

The following automatic conversions were performed:

'_exptl_crystal_density_meas' value 'not_measured' was changed to '?'
- the value is perceived as not measured.

Automatic conversion script
Id: cif_fix_values 3008 2015-01-20 13:52:24Z robertas 
;
_cod_database_code 4340563
_shelx_space_group_comment
; 
The symmetry employed for this shelxl refinement is uniquely defined 
by the following loop, which should always be used as a source of 
symmetry information in preference to the above space-group names. 
They are only intended as comments. 
;
_shelx_estimated_absorpt_t_min 0.267
_shelx_estimated_absorpt_t_max 0.404
_shelxl_version_number 2013-3

loop_
_space_group_symop_operation_xyz
'x, y, z'
'-x+1/2, y+1/2, -z+1/2'
'-x, -y, -z'
'x-1/2, -y-1/2, z-1/2'

loop_
_atom_site_label
_atom_site_type_symbol
_atom_site_fract_x
_atom_site_fract_y
_atom_site_fract_z
_atom_site_U_iso_or_equiv
_atom_site_adp_type
_atom_site_occupancy
_atom_site_site_symmetry_order
_atom_site_calc_flag
_atom_site_refinement_flags_posn
_atom_site_refinement_flags_adp
Th1 Th 0.52279(2) 0.18175(2) 0.79198(2) 0.01215(3) Uani 1 1 d . .
O1 O 0.47351(9) 0.03454(16) 0.70717(8) 0.0175(3) Uani 1 1 d . .
N1 N 0.43682(12) -0.08671(18) 0.66737(10) 0.0167(4) Uani 1 1 d . .
C1 C 0.47314(15) -0.0067(2) 0.87451(12) 0.0194(5) Uani 1 1 d . .
C2 C 0.42632(14) 0.1104(2) 0.87555(12) 0.0191(4) Uani 1 1 d . .
C3 C 0.48515(15) 0.2047(2) 0.92261(12) 0.0179(4) Uani 1 1 d . .
C4 C 0.56821(15) 0.1474(2) 0.94819(12) 0.0184(4) Uani 1 1 d . .
C5 C 0.56060(15) 0.0170(2) 0.91855(12) 0.0190(4) Uani 1 1 d . .
C6 C 0.43552(18) -0.1365(2) 0.83818(14) 0.0264(5) Uani 1 1 d . .
H6A H 0.3780 -0.1476 0.8390 0.040 Uiso 1 1 calc R U
H6B H 0.4725 -0.2099 0.8656 0.040 Uiso 1 1 calc R U
H6C H 0.4315 -0.1368 0.7863 0.040 Uiso 1 1 calc R U
C7 C 0.33035(16) 0.1258(3) 0.83934(14) 0.0290(6) Uani 1 1 d . .
H7A H 0.3046 0.1047 0.8757 0.044 Uiso 1 1 calc R U
H7B H 0.3076 0.0652 0.7966 0.044 Uiso 1 1 calc R U
H7C H 0.3163 0.2177 0.8221 0.044 Uiso 1 1 calc R U
C8 C 0.46200(18) 0.3291(2) 0.95380(15) 0.0275(5) Uani 1 1 d . .
H8A H 0.4644 0.3116 1.0044 0.041 Uiso 1 1 calc R U
H8B H 0.4037 0.3570 0.9217 0.041 Uiso 1 1 calc R U
H8C H 0.5028 0.3999 0.9556 0.041 Uiso 1 1 calc R U
C9 C 0.64811(16) 0.2072(3) 1.00527(13) 0.0264(5) Uani 1 1 d . .
H9A H 0.6598 0.1659 1.0541 0.040 Uiso 1 1 calc R U
H9B H 0.6399 0.3031 1.0087 0.040 Uiso 1 1 calc R U
H9C H 0.6968 0.1916 0.9903 0.040 Uiso 1 1 calc R U
C10 C 0.63257(17) -0.0829(3) 0.93929(14) 0.0285(5) Uani 1 1 d . .
H10A H 0.6347 -0.1330 0.9834 0.043 Uiso 1 1 calc R U
H10B H 0.6873 -0.0365 0.9505 0.043 Uiso 1 1 calc R U
H10C H 0.6226 -0.1443 0.8975 0.043 Uiso 1 1 calc R U
C11 C 0.44593(14) 0.3952(2) 0.69746(12) 0.0170(4) Uani 1 1 d . .
C12 C 0.46618(14) 0.4494(2) 0.77004(12) 0.0178(4) Uani 1 1 d . .
C13 C 0.55680(14) 0.4634(2) 0.80439(12) 0.0179(4) Uani 1 1 d . .
C14 C 0.59219(14) 0.4196(2) 0.75250(12) 0.0179(4) Uani 1 1 d . .
C15 C 0.52381(14) 0.3765(2) 0.68678(12) 0.0173(4) Uani 1 1 d . .
C16 C 0.35601(15) 0.3824(2) 0.64026(13) 0.0230(5) Uani 1 1 d . .
H16A H 0.3324 0.4711 0.6235 0.034 Uiso 1 1 calc R U
H16B H 0.3201 0.3365 0.6625 0.034 Uiso 1 1 calc R U
H16C H 0.3568 0.3313 0.5974 0.034 Uiso 1 1 calc R U
C17 C 0.39936(15) 0.5073(2) 0.79556(14) 0.0241(5) Uani 1 1 d . .
H17A H 0.3717 0.5835 0.7639 0.036 Uiso 1 1 calc R U
H17B H 0.4269 0.5366 0.8476 0.036 Uiso 1 1 calc R U
H17C H 0.3560 0.4396 0.7917 0.036 Uiso 1 1 calc R U
C18 C 0.60751(16) 0.5264(2) 0.87868(13) 0.0248(5) Uani 1 1 d . .
H18A H 0.6341 0.6087 0.8708 0.037 Uiso 1 1 calc R U
H18B H 0.6524 0.4648 0.9090 0.037 Uiso 1 1 calc R U
H18C H 0.5691 0.5467 0.9047 0.037 Uiso 1 1 calc R U
C19 C 0.68274(15) 0.4426(2) 0.75792(14) 0.0249(5) Uani 1 1 d . .
H19A H 0.6830 0.5134 0.7232 0.037 Uiso 1 1 calc R U
H19B H 0.7053 0.3605 0.7450 0.037 Uiso 1 1 calc R U
H19C H 0.7189 0.4689 0.8091 0.037 Uiso 1 1 calc R U
C20 C 0.53440(17) 0.3357(2) 0.61589(14) 0.0240(5) Uani 1 1 d . .
H20A H 0.5427 0.4150 0.5900 0.036 Uiso 1 1 calc R U
H20B H 0.4828 0.2881 0.5834 0.036 Uiso 1 1 calc R U
H20C H 0.5846 0.2773 0.6281 0.036 Uiso 1 1 calc R U
C21 C 0.67958(15) 0.1274(2) 0.81747(15) 0.0207(5) Uani 1 1 d . .
C22 C 0.75349(16) 0.1822(3) 0.87391(14) 0.0247(5) Uani 1 1 d . .
C23 C 0.81690(17) 0.1165(3) 0.92639(16) 0.0325(6) Uani 1 1 d . .
C24 C 0.35458(14) -0.0522(2) 0.60464(12) 0.0206(5) Uani 1 1 d . .
C25 C 0.31799(18) -0.1830(3) 0.56392(15) 0.0292(6) Uani 1 1 d . .
H25A H 0.3025 -0.2418 0.5979 0.035 Uiso 1 1 calc R U
H25B H 0.2648 -0.1637 0.5200 0.035 Uiso 1 1 calc R U
C26 C 0.38069(19) -0.2553(3) 0.53809(16) 0.0358(6) Uani 1 1 d . .
H26A H 0.3940 -0.2000 0.5016 0.043 Uiso 1 1 calc R U
H26B H 0.3550 -0.3399 0.5134 0.043 Uiso 1 1 calc R U
C27 C 0.46251(18) -0.2835(2) 0.60557(15) 0.0292(6) Uani 1 1 d . .
H27A H 0.5043 -0.3279 0.5885 0.035 Uiso 1 1 calc R U
H27B H 0.4490 -0.3457 0.6392 0.035 Uiso 1 1 calc R U
C28 C 0.50462(15) -0.1578(2) 0.65006(13) 0.0201(5) Uani 1 1 d . .
C29 C 0.29340(16) -0.0011(3) 0.64062(14) 0.0269(5) Uani 1 1 d . .
H29A H 0.2917 -0.0649 0.6783 0.040 Uiso 1 1 calc R U
H29B H 0.2356 0.0092 0.6021 0.040 Uiso 1 1 calc R U
H29C H 0.3138 0.0851 0.6644 0.040 Uiso 1 1 calc R U
C30 C 0.36082(16) 0.0529(3) 0.54968(13) 0.0250(5) Uani 1 1 d . .
H30A H 0.3820 0.0114 0.5142 0.037 Uiso 1 1 calc R U
H30B H 0.4006 0.1232 0.5773 0.037 Uiso 1 1 calc R U
H30C H 0.3039 0.0913 0.5224 0.037 Uiso 1 1 calc R U
C31 C 0.57215(17) -0.2045(2) 0.72421(14) 0.0271(5) Uani 1 1 d . .
H31A H 0.6015 -0.1271 0.7538 0.041 Uiso 1 1 calc R U
H31B H 0.6142 -0.2612 0.7146 0.041 Uiso 1 1 calc R U
H31C H 0.5442 -0.2551 0.7519 0.041 Uiso 1 1 calc R U
C32 C 0.54931(16) -0.0758(2) 0.60858(14) 0.0264(5) Uani 1 1 d . .
H32A H 0.5651 0.0115 0.6325 0.040 Uiso 1 1 calc R U
H32B H 0.5102 -0.0641 0.5564 0.040 Uiso 1 1 calc R U
H32C H 0.6012 -0.1224 0.6104 0.040 Uiso 1 1 calc R U
H21A H 0.6796(17) 0.050(3) 0.8160(14) 0.019(7) Uiso 1 1 d . .
H21B H 0.674(2) 0.157(3) 0.7727(19) 0.042(9) Uiso 1 1 d . .
H22A H 0.7599(19) 0.284(3) 0.8753(16) 0.033(8) Uiso 1 1 d . .
H23A H 0.866(2) 0.163(3) 0.967(2) 0.056(11) Uiso 1 1 d . .
H23B H 0.816(2) 0.015(4) 0.9269(19) 0.055(10) Uiso 1 1 d . .

loop_
_atom_site_aniso_label
_atom_site_aniso_U_11
_atom_site_aniso_U_22
_atom_site_aniso_U_33
_atom_site_aniso_U_23
_atom_site_aniso_U_13
_atom_site_aniso_U_12
Th1 0.01277(4) 0.01077(4) 0.01354(4) 0.00007(3) 0.00573(3) -0.00017(3)
O1 0.0200(8) 0.0141(8) 0.0187(8) -0.0026(6) 0.0076(6) -0.0029(6)
N1 0.0208(9) 0.0119(9) 0.0179(9) -0.0046(7) 0.0081(7) -0.0043(7)
C1 0.0268(12) 0.0178(11) 0.0174(11) 0.0025(8) 0.0127(9) -0.0048(9)
C2 0.0191(11) 0.0244(12) 0.0170(10) 0.0003(9) 0.0106(9) -0.0035(9)
C3 0.0218(11) 0.0191(11) 0.0165(10) -0.0008(8) 0.0116(9) -0.0020(9)
C4 0.0230(12) 0.0214(11) 0.0124(10) 0.0012(8) 0.0086(9) -0.0019(9)
C5 0.0247(12) 0.0183(11) 0.0173(10) 0.0053(8) 0.0117(9) 0.0014(9)
C6 0.0383(15) 0.0207(12) 0.0245(12) -0.0019(10) 0.0170(11) -0.0100(11)
C7 0.0222(12) 0.0392(15) 0.0276(13) -0.0051(11) 0.0116(10) -0.0040(11)
C8 0.0357(14) 0.0242(13) 0.0285(13) -0.0046(10) 0.0191(11) 0.0006(10)
C9 0.0241(13) 0.0344(14) 0.0189(12) -0.0025(10) 0.0062(10) -0.0051(10)
C10 0.0338(14) 0.0256(13) 0.0271(13) 0.0089(10) 0.0128(11) 0.0078(11)
C11 0.0172(10) 0.0113(10) 0.0209(11) 0.0041(8) 0.0053(8) 0.0009(8)
C12 0.0181(11) 0.0117(10) 0.0230(11) 0.0012(8) 0.0072(9) 0.0006(8)
C13 0.0146(10) 0.0138(10) 0.0229(11) 0.0011(8) 0.0044(8) -0.0021(8)
C14 0.0180(11) 0.0133(10) 0.0220(11) 0.0041(8) 0.0071(9) -0.0006(8)
C15 0.0214(11) 0.0114(10) 0.0196(11) 0.0038(8) 0.0084(9) -0.0005(8)
C16 0.0213(12) 0.0198(12) 0.0237(12) 0.0008(9) 0.0039(9) 0.0009(9)
C17 0.0222(12) 0.0210(12) 0.0301(13) -0.0021(10) 0.0110(10) 0.0032(9)
C18 0.0254(12) 0.0208(12) 0.0249(12) -0.0034(9) 0.0058(10) -0.0044(9)
C19 0.0197(11) 0.0225(12) 0.0334(13) 0.0048(10) 0.0114(10) -0.0017(9)
C20 0.0283(13) 0.0222(12) 0.0241(12) 0.0028(9) 0.0129(10) -0.0004(10)
C21 0.0230(12) 0.0092(11) 0.0387(14) 0.0063(10) 0.0217(11) 0.0053(9)
C22 0.0242(12) 0.0276(13) 0.0261(13) 0.0027(10) 0.0138(10) 0.0024(10)
C23 0.0223(13) 0.0457(18) 0.0285(14) 0.0068(12) 0.0087(11) 0.0009(12)
C24 0.0198(11) 0.0218(11) 0.0200(11) -0.0047(9) 0.0074(9) -0.0048(9)
C25 0.0294(14) 0.0297(14) 0.0261(13) -0.0100(10) 0.0078(11) -0.0117(10)
C26 0.0468(17) 0.0278(14) 0.0333(14) -0.0165(12) 0.0158(13) -0.0082(12)
C27 0.0417(15) 0.0167(12) 0.0350(14) -0.0084(10) 0.0211(12) -0.0023(11)
C28 0.0250(12) 0.0152(11) 0.0230(11) -0.0005(9) 0.0126(10) 0.0022(9)
C29 0.0206(12) 0.0325(14) 0.0295(13) -0.0037(10) 0.0115(10) -0.0019(10)
C30 0.0229(12) 0.0281(13) 0.0222(11) 0.0037(10) 0.0068(9) 0.0009(10)
C31 0.0316(14) 0.0216(12) 0.0274(13) 0.0030(10) 0.0104(11) 0.0082(10)
C32 0.0276(13) 0.0244(13) 0.0336(13) 0.0037(10) 0.0189(11) 0.0035(10)

loop_
_atom_type_symbol
_atom_type_description
_atom_type_scat_dispersion_real
_atom_type_scat_dispersion_imag
_atom_type_scat_source
C C 0.0033 0.0016 'International Tables Vol C Tables 4.2.6.8 and 6.1.1.4'
H H 0.0000 0.0000 'International Tables Vol C Tables 4.2.6.8 and 6.1.1.4'
N N 0.0061 0.0033 'International Tables Vol C Tables 4.2.6.8 and 6.1.1.4'
O O 0.0106 0.0060 'International Tables Vol C Tables 4.2.6.8 and 6.1.1.4'
Th Th -7.2400 8.8979 'International Tables Vol C Tables 4.2.6.8 and 6.1.1.4'

loop_
_geom_angle_atom_site_label_1
_geom_angle_atom_site_label_2
_geom_angle_atom_site_label_3
_geom_angle
Cnt1 Th1 O1 107.2
Cnt1 Th1 C21 103.4
Cnt2 Th1 O1 114.4
Cnt2 Th1 C21 99.3
Cnt1 Th1 Cnt2 130.6
O1 Th1 C21 94.01(7)
O1 Th1 C2 97.26(6)
C21 Th1 C2 128.38(8)
O1 Th1 C11 94.73(6)
C21 Th1 C11 118.50(7)
C2 Th1 C11 110.52(7)
O1 Th1 C1 81.73(6)
C21 Th1 C1 104.84(7)
C2 Th1 C1 29.44(7)
C11 Th1 C1 136.67(7)
O1 Th1 C5 98.83(6)
C21 Th1 C5 80.34(7)
C2 Th1 C5 48.20(7)
C11 Th1 C5 155.97(6)
C1 Th1 C5 29.07(7)
O1 Th1 C15 91.95(6)
C21 Th1 C15 89.87(7)
C2 Th1 C15 139.50(7)
C11 Th1 C15 29.14(6)
C1 Th1 C15 164.30(7)
C5 Th1 C15 165.87(7)
O1 Th1 C12 122.36(6)
C21 Th1 C12 119.77(7)
C2 Th1 C12 95.42(7)
C11 Th1 C12 29.24(6)
C1 Th1 C12 124.84(7)
C5 Th1 C12 129.76(6)
C15 Th1 C12 47.83(6)
O1 Th1 C3 126.07(6)
C21 Th1 C3 114.25(8)
C2 Th1 C3 29.24(6)
C11 Th1 C3 108.37(7)
C1 Th1 C3 48.05(6)
C5 Th1 C3 47.77(6)
C15 Th1 C3 130.46(6)
C12 Th1 C3 83.10(6)
O1 Th1 C4 127.08(6)
C21 Th1 C4 85.97(8)
C2 Th1 C4 48.05(6)
C11 Th1 C4 131.18(7)
C1 Th1 C4 47.90(7)
C5 Th1 C4 28.98(7)
C15 Th1 C4 140.92(7)
C12 Th1 C4 102.32(7)
C3 Th1 C4 28.84(7)
O1 Th1 C13 138.96(6)
C21 Th1 C13 92.10(7)
C2 Th1 C13 110.24(7)
C11 Th1 C13 47.76(6)
C1 Th1 C13 135.22(6)
C5 Th1 C13 122.20(7)
C15 Th1 C13 47.48(6)
C12 Th1 C13 28.75(6)
C3 Th1 C13 87.18(6)
C4 Th1 C13 93.81(6)
O1 Th1 C14 116.71(6)
C21 Th1 C14 74.69(7)
C2 Th1 C14 138.61(7)
C11 Th1 C14 47.52(6)
C1 Th1 C14 161.55(7)
C5 Th1 C14 137.35(7)
C15 Th1 C14 28.70(6)
C12 Th1 C14 47.21(6)
C3 Th1 C14 114.72(6)
C4 Th1 C14 114.20(7)
C13 Th1 C14 28.47(6)
N1 O1 Th1 163.07(12)
O1 N1 C28 108.41(16)
O1 N1 C24 108.14(16)
C28 N1 C24 118.77(17)
C5 C1 C2 107.9(2)
C5 C1 C6 125.8(2)
C2 C1 C6 126.1(2)
C5 C1 Th1 76.18(12)
C2 C1 Th1 74.68(12)
C6 C1 Th1 118.98(14)
C1 C2 C3 107.9(2)
C1 C2 C7 125.6(2)
C3 C2 C7 126.3(2)
C1 C2 Th1 75.88(12)
C3 C2 Th1 77.44(12)
C7 C2 Th1 117.59(15)
C4 C3 C2 107.8(2)
C4 C3 C8 124.8(2)
C2 C3 C8 126.0(2)
C4 C3 Th1 75.65(12)
C2 C3 Th1 73.32(12)
C8 C3 Th1 127.20(15)
C3 C4 C5 108.1(2)
C3 C4 C9 125.6(2)
C5 C4 C9 125.8(2)
C3 C4 Th1 75.51(12)
C5 C4 Th1 74.68(12)
C9 C4 Th1 122.39(15)
C1 C5 C4 108.2(2)
C1 C5 C10 126.6(2)
C4 C5 C10 124.8(2)
C1 C5 Th1 74.75(12)
C4 C5 Th1 76.33(12)
C10 C5 Th1 121.02(15)
C15 C11 C12 107.99(19)
C15 C11 C16 127.6(2)
C12 C11 C16 123.8(2)
C15 C11 Th1 76.73(12)
C12 C11 Th1 76.77(12)
C16 C11 Th1 120.08(14)
C13 C12 C11 108.11(19)
C13 C12 C17 127.6(2)
C11 C12 C17 123.0(2)
C13 C12 Th1 77.56(12)
C11 C12 Th1 73.99(12)
C17 C12 Th1 124.66(15)
C14 C13 C12 107.68(19)
C14 C13 C18 124.7(2)
C12 C13 C18 127.3(2)
C14 C13 Th1 76.06(12)
C12 C13 Th1 73.69(12)
C18 C13 Th1 121.06(15)
C15 C14 C13 108.26(19)
C15 C14 C19 124.3(2)
C13 C14 C19 126.2(2)
C15 C14 Th1 73.31(12)
C13 C14 Th1 75.46(12)
C19 C14 Th1 127.56(15)
C11 C15 C14 107.95(19)
C11 C15 C20 127.4(2)
C14 C15 C20 124.2(2)
C11 C15 Th1 74.14(12)
C14 C15 Th1 77.99(12)
C20 C15 Th1 120.13(14)
C22 C21 Th1 127.21(17)
C23 C22 C21 127.3(3)
N1 C24 C30 115.94(18)
N1 C24 C29 106.46(18)
C30 C24 C29 108.7(2)
N1 C24 C25 106.47(19)
C30 C24 C25 110.8(2)
C29 C24 C25 108.2(2)
C26 C25 C24 112.8(2)
C25 C26 C27 108.8(2)
C26 C27 C28 113.6(2)
N1 C28 C31 107.22(19)
N1 C28 C32 115.54(18)
C31 C28 C32 108.6(2)
N1 C28 C27 106.90(19)
C31 C28 C27 107.0(2)
C32 C28 C27 111.2(2)

loop_
_geom_bond_atom_site_label_1
_geom_bond_atom_site_label_2
_geom_bond_distance
Th1 Cnt1 2.548
Th1 Cnt2 2.577
Th1 O1 2.1291(15)
Th1 C21 2.552(2)
Th1 C2 2.787(2)
Th1 C11 2.796(2)
Th1 C1 2.803(2)
Th1 C5 2.821(2)
Th1 C15 2.829(2)
Th1 C12 2.832(2)
Th1 C3 2.840(2)
Th1 C4 2.842(2)
Th1 C13 2.881(2)
Th1 C14 2.889(2)
O1 N1 1.448(2)
N1 C28 1.489(3)
N1 C24 1.493(3)
C1 C5 1.411(3)
C1 C2 1.421(3)
C1 C6 1.503(3)
C2 C3 1.421(3)
C2 C7 1.503(3)
C3 C4 1.415(3)
C3 C8 1.504(3)
C4 C5 1.417(3)
C4 C9 1.502(3)
C5 C10 1.506(3)
C11 C15 1.415(3)
C11 C12 1.421(3)
C11 C16 1.501(3)
C12 C13 1.419(3)
C12 C17 1.507(3)
C13 C14 1.419(3)
C13 C18 1.503(3)
C14 C15 1.419(3)
C14 C19 1.505(3)
C15 C20 1.506(3)
C21 C22 1.417(4)
C22 C23 1.334(4)
C24 C30 1.531(3)
C24 C29 1.535(3)
C24 C25 1.537(3)
C25 C26 1.515(4)
C26 C27 1.520(4)
C27 C28 1.541(3)
C28 C31 1.525(3)
C28 C32 1.533(3)
